data_7022258
loop_
_publ_author_name
'Baranoff, Etienne'
'Bolink, Henk J.'
'Constable, Edwin C.'
'Delgado, Manuel'
'H\"aussinger, Daniel'
'Housecroft, Catherine E.'
'Nazeeruddin, Mohammad K.'
'Neuburger, Markus'
'Ort\'i, Enrique'
'Schneider, Gabriel E.'
'Tordera, Daniel'
'Walliser, Roch\'e M'
'Zampese, Jennifer A.'

_publ_section_title
;
 Tuning the photophysical properties of cationic iridium(III) complexes
 containing cyclometallated 1-(2,4-difluorophenyl)-1H-pyrazole through
 functionalized 2,2'-bipyridine ligands: blue but not blue enough.
;
_journal_issue 4
_journal_name_full 'Dalton transactions (Cambridge, England : 2003)'
_journal_page_first 1073
_journal_page_last 1087
_journal_paper_doi 10.1039/c2dt32160b
_journal_volume 42
_journal_year 2013
_chemical_formula_moiety 'C32 H28 F4 Ir N8, F6 P, C H2 Cl2'
_chemical_formula_sum 'C33 H30 Cl2 F10 Ir N8 P'
_chemical_formula_weight 1022.74
_chemical_name_systematic
;
?
;
_space_group_IT_number 2
_symmetry_cell_setting triclinic
_symmetry_space_group_name_Hall '-P 1'
_symmetry_space_group_name_H-M 'P -1'
_atom_sites_solution_hydrogens geom
_atom_sites_solution_primary direct
_atom_sites_solution_secondary difmap
_audit_creation_method SHELXL-97
_cell_angle_alpha 102.341(7)
_cell_angle_beta 102.295(8)
_cell_angle_gamma 105.066(7)
_cell_formula_units_Z 2
_cell_length_a 9.5146(9)
_cell_length_b 14.3727(12)
_cell_length_c 14.4945(14)
_cell_measurement_reflns_used 14443
_cell_measurement_temperature 173(2)
_cell_measurement_theta_max 61.94
_cell_measurement_theta_min 4.62
_cell_volume 1792.4(3)
_computing_cell_refinement 'Stoe IPDS'
_computing_data_collection 'Stoe IPDS'
_computing_data_reduction 'Stoe IPDS'
_computing_molecular_graphics 'Bruker SHELXTL'
_computing_publication_material 'Bruker SHELXTL'
_computing_structure_refinement 'SHELXL-97 (Sheldrick, 1997)'
_computing_structure_solution 'SHELXS-97 (Sheldrick, 1990)'
_diffrn_ambient_temperature 173(2)
_diffrn_measured_fraction_theta_full 0.987
_diffrn_measured_fraction_theta_max 0.987
_diffrn_measurement_device_type 'Stoe IPDS'
_diffrn_measurement_method '\w scans'
_diffrn_radiation_monochromator graphite
_diffrn_radiation_source 'fine-focus sealed tube'
_diffrn_radiation_type MoK\a
_diffrn_radiation_wavelength 0.71073
_diffrn_reflns_av_R_equivalents 0.1096
_diffrn_reflns_av_sigmaI/netI 0.0503
_diffrn_reflns_limit_h_max 11
_diffrn_reflns_limit_h_min -11
_diffrn_reflns_limit_k_max 17
_diffrn_reflns_limit_k_min -17
_diffrn_reflns_limit_l_max 17
_diffrn_reflns_limit_l_min -17
_diffrn_reflns_number 39217
_diffrn_reflns_theta_full 25.35
_diffrn_reflns_theta_max 25.35
_diffrn_reflns_theta_min 2.31
_exptl_absorpt_coefficient_mu 4.010
_exptl_absorpt_correction_T_max 0.5846
_exptl_absorpt_correction_T_min 0.3343
_exptl_absorpt_correction_type multi-scan
_exptl_absorpt_process_details '(Blessing 1951)'
_exptl_crystal_colour yellow
_exptl_crystal_density_diffrn 1.895
_exptl_crystal_density_method 'not measured'
_exptl_crystal_description block
_exptl_crystal_F_000 1000
_exptl_crystal_size_max 0.35
_exptl_crystal_size_mid 0.35
_exptl_crystal_size_min 0.15
_refine_diff_density_max 4.410
_refine_diff_density_min -2.485
_refine_diff_density_rms 0.169
_refine_ls_extinction_method none
_refine_ls_goodness_of_fit_ref 1.181
_refine_ls_hydrogen_treatment constr
_refine_ls_matrix_type full
_refine_ls_number_parameters 646
_refine_ls_number_reflns 6484
_refine_ls_number_restraints 100
_refine_ls_restrained_S_all 1.180
_refine_ls_R_factor_all 0.0438
_refine_ls_R_factor_gt 0.0436
_refine_ls_shift/su_max 0.006
_refine_ls_shift/su_mean 0.000
_refine_ls_structure_factor_coef Fsqd
_refine_ls_weighting_details 'calc w=1/[\s^2^(Fo^2^)+(0.0577P)^2^+6.2899P] where P=(Fo^2^+2Fc^2^)/3'
_refine_ls_weighting_scheme calc
_refine_ls_wR_factor_gt 0.1171
_refine_ls_wR_factor_ref 0.1173
_reflns_number_gt 6436
_reflns_number_total 6484
_reflns_threshold_expression >2sigma(I)
_cod_data_source_file c2dt32160b.txt
_cod_data_source_block gs53a
_cod_depositor_comments
;
The following automatic conversions were performed:

'_symmetry_cell_setting' value 'Triclinic' changed to 'triclinic'
according to /home/saulius/struct/CIF-dictionaries/cif_core.dic
dictionary named 'cif_core.dic' version 2.4.2 from 2011-04-26.

Automatic conversion script
Id: cif_fix_values 1891 2012-01-12 08:04:46Z andrius 
;
_cod_original_sg_symbol_Hall -P1
_cod_original_sg_symbol_H-M P-1
_cod_database_code 7022258

loop_
_symmetry_equiv_pos_as_xyz
'x, y, z'
'-x, -y, -z'

loop_
_atom_site_label
_atom_site_type_symbol
_atom_site_fract_x
_atom_site_fract_y
_atom_site_fract_z
_atom_site_U_iso_or_equiv
_atom_site_adp_type
_atom_site_occupancy
_atom_site_symmetry_multiplicity
_atom_site_calc_flag
_atom_site_refinement_flags
_atom_site_disorder_assembly
_atom_site_disorder_group
Ir1 Ir 0.79519(2) 0.733271(14) 0.707844(14) 0.02615(11) Uani 1 1 d . . .
N1 N 0.8589(5) 0.6547(3) 0.5918(3) 0.0218(9) Uani 1 1 d . A .
N2 N 0.9238(6) 0.8485(4) 0.6612(4) 0.0304(10) Uani 1 1 d . A .
C1 C 0.8092(6) 0.5534(4) 0.5540(4) 0.0243(10) Uani 1 1 d . . .
H1A H 0.7624 0.5137 0.5906 0.029 Uiso 1 1 calc R A .
C2 C 0.8228(6) 0.5055(4) 0.4663(4) 0.0251(11) Uani 1 1 d . A .
H2A H 0.7874 0.4342 0.4437 0.030 Uiso 1 1 calc R . .
C3 C 0.8896(6) 0.5617(4) 0.4083(4) 0.0251(11) Uani 1 1 d . . .
C4 C 0.9471(6) 0.6665(4) 0.4505(4) 0.0247(10) Uani 1 1 d . A .
H4A H 0.9997 0.7077 0.4173 0.030 Uiso 1 1 calc R . .
C5 C 0.9282(6) 0.7099(4) 0.5390(4) 0.0231(10) Uani 1 1 d . . .
C6 C 0.9803(6) 0.8198(4) 0.5859(4) 0.0236(10) Uani 1 1 d . A .
C7 C 1.0800(6) 0.8876(4) 0.5571(4) 0.0253(11) Uani 1 1 d . . .
H7A H 1.1161 0.8647 0.5031 0.030 Uiso 1 1 calc R A .
C8 C 1.1290(6) 0.9910(4) 0.6074(4) 0.0266(11) Uani 1 1 d . A .
C9 C 1.0659(8) 1.0183(5) 0.6827(5) 0.0365(14) Uani 1 1 d . . .
H9A H 1.0929 1.0871 0.7181 0.044 Uiso 1 1 calc R A .
C10 C 0.9663(8) 0.9476(5) 0.7062(5) 0.0408(15) Uani 1 1 d . A .
H10A H 0.9240 0.9692 0.7574 0.049 Uiso 1 1 calc R . .
N3 N 0.8957(6) 0.5163(4) 0.3187(4) 0.0332(11) Uani 1 1 d . A .
C11 C 0.8230(8) 0.4083(5) 0.2761(5) 0.0380(14) Uani 1 1 d . . .
H11A H 0.8710 0.3729 0.3174 0.057 Uiso 1 1 calc R A .
H11B H 0.8341 0.3882 0.2097 0.057 Uiso 1 1 calc R . .
H11C H 0.7149 0.3911 0.2724 0.057 Uiso 1 1 calc R . .
C12 C 0.9596(10) 0.5747(6) 0.2585(5) 0.0474(17) Uani 1 1 d . . .
H12A H 0.9143 0.6283 0.2554 0.071 Uiso 1 1 calc R A .
H12B H 0.9379 0.5308 0.1919 0.071 Uiso 1 1 calc R . .
H12C H 1.0697 0.6044 0.2877 0.071 Uiso 1 1 calc R . .
N4 N 1.2313(6) 1.0593(4) 0.5836(4) 0.0323(10) Uani 1 1 d . . .
C13 C 1.3036(9) 1.0295(5) 0.5090(5) 0.0432(16) Uani 1 1 d . A .
H13A H 1.3780 1.0891 0.5050 0.065 Uiso 1 1 calc R . .
H13B H 1.2266 0.9972 0.4451 0.065 Uiso 1 1 calc R . .
H13C H 1.3551 0.9822 0.5264 0.065 Uiso 1 1 calc R . .
C14 C 1.2851(8) 1.1643(5) 0.6411(5) 0.0406(14) Uani 1 1 d . A .
H14A H 1.1984 1.1892 0.6410 0.061 Uiso 1 1 calc R . .
H14B H 1.3544 1.2039 0.6121 0.061 Uiso 1 1 calc R . .
H14C H 1.3388 1.1707 0.7090 0.061 Uiso 1 1 calc R . .
N5 N 0.9747(6) 0.7408(4) 0.8131(3) 0.0334(11) Uani 1 1 d . A .
N6 N 0.9493(6) 0.6727(4) 0.8665(3) 0.0354(11) Uani 1 1 d . . .
C15 C 1.1130(9) 0.8060(5) 0.8614(5) 0.0464(17) Uani 1 1 d . . .
H15A H 1.1621 0.8617 0.8417 0.056 Uiso 1 1 calc R A .
C16 C 1.1745(10) 0.7806(7) 0.9446(5) 0.055(2) Uani 1 1 d . A .
H16A H 1.2713 0.8148 0.9911 0.067 Uiso 1 1 calc R . .
C17 C 1.0684(9) 0.6966(6) 0.9463(4) 0.0471(17) Uani 1 1 d . A .
H17A H 1.0771 0.6615 0.9948 0.057 Uiso 1 1 calc R . .
C18 C 0.8046(7) 0.5985(4) 0.8287(4) 0.0278(11) Uani 1 1 d . A .
C19 C 0.7040(7) 0.6134(4) 0.7525(4) 0.0276(11) Uani 1 1 d . A .
C20 C 0.5609(7) 0.5410(5) 0.7123(4) 0.0290(11) Uani 1 1 d . . .
H20A H 0.4878 0.5482 0.6608 0.035 Uiso 1 1 calc R A .
C21 C 0.5266(7) 0.4596(5) 0.7476(4) 0.0306(12) Uani 1 1 d . A .
C22 C 0.6251(8) 0.4417(5) 0.8206(5) 0.0350(13) Uani 1 1 d . . .
H22A H 0.5984 0.3829 0.8416 0.042 Uiso 1 1 calc R A .
C23 C 0.7659(7) 0.5148(5) 0.8617(4) 0.0331(12) Uani 1 1 d . A .
F1 F 0.3867(4) 0.3896(3) 0.7069(3) 0.0455(9) Uani 1 1 d . . .
F2 F 0.8674(5) 0.5012(4) 0.9335(3) 0.0536(11) Uani 1 1 d . . .
N7 N 0.5925(9) 0.7218(6) 0.6018(7) 0.0212(17) Uani 0.662(9) 1 d PU A 1
N8 N 0.5104(11) 0.7770(7) 0.6385(9) 0.0259(19) Uani 0.662(9) 1 d P A 1
C24 C 0.5289(10) 0.6799(8) 0.5085(8) 0.0273(19) Uani 0.662(9) 1 d PU A 1
H24A H 0.5646 0.6374 0.4661 0.033 Uiso 0.662(9) 1 calc PR A 1
C25 C 0.3972(12) 0.7076(10) 0.4797(11) 0.040(3) Uani 0.662(9) 1 d P A 1
H25A H 0.3275 0.6885 0.4161 0.048 Uiso 0.662(9) 1 calc PR A 1
C26 C 0.3946(16) 0.7689(13) 0.5665(14) 0.031(4) Uani 0.662(9) 1 d P A 1
H26A H 0.3197 0.8006 0.5729 0.038 Uiso 0.662(9) 1 calc PR A 1
C27 C 0.5669(14) 0.8277(9) 0.7394(13) 0.026(2) Uani 0.662(9) 1 d PU A 1
C28 C 0.7030(15) 0.8173(8) 0.7902(9) 0.026(2) Uani 0.662(9) 1 d P A 1
C29 C 0.7608(15) 0.8669(8) 0.8900(9) 0.031(2) Uani 0.662(9) 1 d P A 1
H29A H 0.8503 0.8605 0.9282 0.037 Uiso 0.662(9) 1 calc PR A 1
C30 C 0.685(2) 0.9257(11) 0.9322(11) 0.045(4) Uani 0.662(9) 1 d P A 1
C31 C 0.5555(16) 0.9374(11) 0.8859(11) 0.048(4) Uani 0.662(9) 1 d PU A 1
H31A H 0.5066 0.9778 0.9193 0.058 Uiso 0.662(9) 1 calc PR A 1
C32 C 0.4986(14) 0.8878(8) 0.7883(9) 0.042(3) Uani 0.662(9) 1 d P A 1
F3 F 0.7422(10) 0.9743(5) 1.0317(5) 0.059(2) Uani 0.662(9) 1 d P A 1
F4 F 0.3669(8) 0.8971(6) 0.7363(6) 0.061(2) Uani 0.662(9) 1 d P A 1
N7' N 0.6232(17) 0.7442(12) 0.6398(13) 0.021(3) Uani 0.338(9) 1 d PU A 2
N8' N 0.546(2) 0.8023(14) 0.691(2) 0.015(4) Uani 0.338(9) 1 d PU A 2
C24' C 0.533(2) 0.7166(16) 0.5448(17) 0.022(4) Uani 0.338(9) 1 d PU A 2
H24B H 0.5540 0.6762 0.4916 0.027 Uiso 0.338(9) 1 calc PR A 2
C25' C 0.408(4) 0.752(3) 0.531(3) 0.031(7) Uani 0.338(9) 1 d PU A 2
H25B H 0.3328 0.7418 0.4722 0.037 Uiso 0.338(9) 1 calc PR A 2
C26' C 0.423(2) 0.8067(16) 0.627(2) 0.030(4) Uani 0.338(9) 1 d PU A 2
H26B H 0.3560 0.8416 0.6451 0.036 Uiso 0.338(9) 1 calc PR A 2
C27' C 0.619(3) 0.8431(14) 0.792(2) 0.024(4) Uani 0.338(9) 1 d PU A 2
C28' C 0.757(3) 0.8246(13) 0.8295(18) 0.017(4) Uani 0.338(9) 1 d PU A 2
C29' C 0.831(2) 0.8627(14) 0.9283(15) 0.026(4) Uani 0.338(9) 1 d P A 2
H29B H 0.9221 0.8493 0.9537 0.032 Uiso 0.338(9) 1 calc PR A 2
C30' C 0.778(3) 0.9181(17) 0.9889(17) 0.044(5) Uani 0.338(9) 1 d P A 2
C31' C 0.646(3) 0.939(2) 0.957(2) 0.039(6) Uani 0.338(9) 1 d P A 2
H31B H 0.6087 0.9786 1.0018 0.047 Uiso 0.338(9) 1 calc PR A 2
C32' C 0.569(2) 0.9019(17) 0.8578(17) 0.028(5) Uani 0.338(9) 1 d PU A 2
F3' F 0.8504(16) 0.9545(11) 1.0866(9) 0.055(4) Uani 0.338(9) 1 d P A 2
F4' F 0.4383(16) 0.9210(11) 0.8236(11) 0.056(4) Uani 0.338(9) 1 d P A 2
P1 P 0.7431(2) 1.17066(16) 0.75616(13) 0.0485(4) Uani 1 1 d . . .
F10 F 0.8533(6) 1.1770(4) 0.6861(4) 0.0665(14) Uani 1 1 d . . .
F11 F 0.6336(7) 1.1655(6) 0.8255(4) 0.0867(19) Uani 1 1 d . . .
F12 F 0.8385(9) 1.1201(5) 0.8186(5) 0.091(2) Uani 1 1 d . . .
F13 F 0.6367(10) 1.0657(6) 0.6854(5) 0.124(4) Uani 1 1 d . . .
F14 F 0.8468(7) 1.2773(4) 0.8265(3) 0.0672(14) Uani 1 1 d . . .
F15 F 0.6484(9) 1.2238(8) 0.6943(5) 0.112(3) Uani 1 1 d . . .
C100 C 1.4437(19) 1.3080(16) 1.0095(17) 0.103(7) Uani 0.630(9) 1 d PDU B 1
H10B H 1.4174 1.2898 1.0673 0.124 Uiso 0.630(9) 1 calc PR B 1
H10C H 1.4806 1.2551 0.9769 0.124 Uiso 0.630(9) 1 calc PR B 1
Cl1 Cl 1.5830(9) 1.4127(6) 1.0497(3) 0.115(3) Uani 0.630(9) 1 d PD B 1
Cl2 Cl 1.2752(13) 1.3040(9) 0.9267(6) 0.131(3) Uani 0.630(9) 1 d PD B 1
C200 C 1.383(2) 1.3338(19) 1.0028(17) 0.070(7) Uani 0.370(9) 1 d PDU B 2
H20B H 1.4264 1.4064 1.0101 0.084 Uiso 0.370(9) 1 calc PR B 2
H20C H 1.3730 1.3258 1.0675 0.084 Uiso 0.370(9) 1 calc PR B 2
Cl3 Cl 1.5000(15) 1.2703(9) 0.9637(10) 0.133(6) Uani 0.370(9) 1 d PD B 2
Cl4 Cl 1.2039(11) 1.2845(13) 0.9151(10) 0.100(4) Uani 0.370(9) 1 d PD B 2

loop_
_atom_site_aniso_label
_atom_site_aniso_U_11
_atom_site_aniso_U_22
_atom_site_aniso_U_33
_atom_site_aniso_U_23
_atom_site_aniso_U_13
_atom_site_aniso_U_12
Ir1 0.03153(16) 0.01697(14) 0.04028(15) 0.01164(10) 0.02438(10) 0.01052(10)
N1 0.022(2) 0.018(2) 0.028(2) 0.0099(17) 0.0085(17) 0.0078(18)
N2 0.036(3) 0.022(2) 0.045(3) 0.015(2) 0.026(2) 0.013(2)
C1 0.024(3) 0.020(3) 0.033(3) 0.013(2) 0.011(2) 0.006(2)
C2 0.026(3) 0.018(3) 0.033(3) 0.008(2) 0.010(2) 0.009(2)
C3 0.024(3) 0.028(3) 0.031(2) 0.012(2) 0.012(2) 0.013(2)
C4 0.024(3) 0.025(3) 0.032(3) 0.013(2) 0.013(2) 0.010(2)
C5 0.020(2) 0.023(3) 0.033(2) 0.013(2) 0.011(2) 0.012(2)
C6 0.023(3) 0.021(3) 0.034(3) 0.013(2) 0.012(2) 0.012(2)
C7 0.027(3) 0.022(3) 0.034(3) 0.014(2) 0.014(2) 0.011(2)
C8 0.025(3) 0.020(3) 0.040(3) 0.016(2) 0.012(2) 0.009(2)
C9 0.045(4) 0.018(3) 0.053(4) 0.012(3) 0.026(3) 0.012(3)
C10 0.052(4) 0.018(3) 0.064(4) 0.012(3) 0.040(3) 0.013(3)
N3 0.040(3) 0.028(3) 0.036(2) 0.009(2) 0.018(2) 0.012(2)
C11 0.039(3) 0.031(3) 0.039(3) 0.001(2) 0.014(3) 0.010(3)
C12 0.061(5) 0.044(4) 0.040(3) 0.012(3) 0.029(3) 0.010(3)
N4 0.036(3) 0.020(2) 0.046(3) 0.015(2) 0.021(2) 0.007(2)
C13 0.052(4) 0.032(4) 0.054(4) 0.018(3) 0.032(3) 0.009(3)
C14 0.047(4) 0.022(3) 0.054(4) 0.015(3) 0.023(3) 0.004(3)
N5 0.040(3) 0.025(3) 0.028(2) 0.0014(19) 0.016(2) -0.002(2)
N6 0.041(3) 0.032(3) 0.028(2) 0.007(2) 0.014(2) 0.002(2)
C15 0.051(4) 0.032(4) 0.039(3) -0.001(3) 0.015(3) -0.009(3)
C16 0.047(4) 0.056(5) 0.033(3) -0.003(3) -0.002(3) -0.011(4)
C17 0.048(4) 0.052(4) 0.026(3) 0.005(3) 0.006(3) 0.000(3)
C18 0.032(3) 0.022(3) 0.028(2) 0.004(2) 0.015(2) 0.004(2)
C19 0.034(3) 0.023(3) 0.033(3) 0.007(2) 0.021(2) 0.013(2)
C20 0.027(3) 0.029(3) 0.039(3) 0.015(2) 0.018(2) 0.011(2)
C21 0.026(3) 0.026(3) 0.043(3) 0.012(2) 0.016(2) 0.006(2)
C22 0.043(4) 0.027(3) 0.043(3) 0.019(3) 0.021(3) 0.011(3)
C23 0.037(3) 0.034(3) 0.031(3) 0.017(2) 0.011(2) 0.011(3)
F1 0.032(2) 0.034(2) 0.068(2) 0.0254(18) 0.0132(17) -0.0004(16)
F2 0.051(3) 0.061(3) 0.048(2) 0.033(2) 0.0044(19) 0.010(2)
N7 0.0203(19) 0.0214(19) 0.0218(19) 0.0067(11) 0.0050(11) 0.0068(11)
N8 0.027(4) 0.026(4) 0.030(5) 0.013(4) 0.012(4) 0.009(4)
C24 0.028(5) 0.023(5) 0.029(4) 0.013(4) 0.007(3) 0.002(4)
C25 0.033(5) 0.040(7) 0.050(7) 0.027(6) 0.011(5) 0.007(5)
C26 0.024(6) 0.035(8) 0.038(11) 0.020(9) 0.005(7) 0.010(5)
C27 0.026(6) 0.023(5) 0.027(7) 0.006(5) 0.007(6) 0.004(4)
C28 0.028(6) 0.025(5) 0.021(5) 0.010(4) 0.008(5) 0.002(5)
C29 0.040(7) 0.026(5) 0.029(6) 0.004(5) 0.017(5) 0.013(4)
C30 0.062(11) 0.037(7) 0.051(9) 0.012(6) 0.042(8) 0.019(6)
C31 0.058(9) 0.040(7) 0.063(8) 0.008(6) 0.050(8) 0.022(6)
C32 0.044(6) 0.040(6) 0.067(8) 0.025(5) 0.038(6) 0.028(5)
F3 0.088(6) 0.041(4) 0.045(4) -0.009(3) 0.034(4) 0.022(4)
F4 0.051(4) 0.072(5) 0.090(6) 0.033(4) 0.037(4) 0.049(4)
N7' 0.021(3) 0.021(3) 0.020(3) 0.0063(14) 0.0061(14) 0.0056(14)
N8' 0.016(7) 0.013(7) 0.015(8) 0.004(6) 0.000(7) 0.007(5)
C24' 0.023(4) 0.022(4) 0.022(4) 0.0067(16) 0.0061(16) 0.0071(17)
C25' 0.037(12) 0.037(14) 0.021(14) 0.017(12) 0.007(10) 0.011(9)
C26' 0.024(8) 0.027(8) 0.043(10) 0.013(8) 0.007(7) 0.017(7)
C27' 0.014(7) 0.021(7) 0.037(9) 0.004(6) 0.009(6) 0.005(6)
C28' 0.025(8) 0.011(6) 0.013(8) -0.003(6) 0.005(6) 0.006(6)
C29' 0.021(9) 0.031(10) 0.027(9) 0.005(7) 0.008(7) 0.009(7)
C30' 0.044(12) 0.034(11) 0.042(11) -0.002(9) 0.013(10) 0.004(9)
C31' 0.035(14) 0.038(13) 0.048(19) 0.002(11) 0.023(13) 0.016(10)
C32' 0.024(7) 0.029(8) 0.027(8) -0.002(6) 0.011(6) 0.010(6)
F3' 0.056(8) 0.055(8) 0.042(6) -0.017(5) 0.012(6) 0.026(7)
F4' 0.042(8) 0.060(9) 0.070(9) 0.007(7) 0.015(7) 0.033(7)
P1 0.0535(11) 0.0506(11) 0.0397(8) 0.0079(8) 0.0205(8) 0.0121(9)
F10 0.073(3) 0.056(3) 0.064(3) 0.002(2) 0.041(3) 0.006(2)
F11 0.086(4) 0.112(5) 0.066(3) 0.018(3) 0.050(3) 0.021(4)
F12 0.125(6) 0.076(4) 0.109(5) 0.047(4) 0.051(4) 0.061(4)
F13 0.128(6) 0.102(6) 0.077(4) -0.026(4) 0.061(4) -0.056(5)
F14 0.096(4) 0.049(3) 0.049(2) 0.005(2) 0.027(2) 0.013(3)
F15 0.100(5) 0.200(9) 0.075(4) 0.063(5) 0.032(4) 0.085(6)
C100 0.095(10) 0.119(11) 0.138(11) 0.061(9) 0.064(8) 0.057(8)
Cl1 0.178(7) 0.159(6) 0.067(3) 0.049(3) 0.055(3) 0.120(6)
Cl2 0.126(8) 0.177(9) 0.082(4) 0.016(4) 0.024(5) 0.058(8)
C200 0.079(14) 0.074(14) 0.093(15) 0.026(11) 0.052(12) 0.057(12)
Cl3 0.173(11) 0.135(9) 0.223(13) 0.138(10) 0.155(11) 0.117(9)
Cl4 0.050(5) 0.169(11) 0.080(6) 0.064(6) 0.011(4) 0.020(6)

loop_
_atom_type_symbol
_atom_type_description
_atom_type_scat_dispersion_real
_atom_type_scat_dispersion_imag
_atom_type_scat_source
C C 0.0033 0.0016 'International Tables Vol C Tables 4.2.6.8 and 6.1.1.4'
H H 0.0000 0.0000 'International Tables Vol C Tables 4.2.6.8 and 6.1.1.4'
N N 0.0061 0.0033 'International Tables Vol C Tables 4.2.6.8 and 6.1.1.4'
F F 0.0171 0.0103 'International Tables Vol C Tables 4.2.6.8 and 6.1.1.4'
P P 0.1023 0.0942 'International Tables Vol C Tables 4.2.6.8 and 6.1.1.4'
Ir Ir -1.4442 7.9887 'International Tables Vol C Tables 4.2.6.8 and 6.1.1.4'
Cl Cl 0.1484 0.1585 'International Tables Vol C Tables 4.2.6.8 and 6.1.1.4'

loop_
_geom_angle_atom_site_label_1
_geom_angle_atom_site_label_2
_geom_angle_atom_site_label_3
_geom_angle
N7' Ir1 N5 165.2(6)
N7' Ir1 C28 66.3(7)
N5 Ir1 C28 99.0(4)
N7' Ir1 C19 98.4(5)
N5 Ir1 C19 80.0(2)
C28 Ir1 C19 90.7(3)
N7' Ir1 N1 100.0(5)
N5 Ir1 N1 94.72(19)
C28 Ir1 N1 165.3(4)
C19 Ir1 N1 96.87(19)
N7' Ir1 N2 90.4(5)
N5 Ir1 N2 92.8(2)
C28 Ir1 N2 97.7(3)
C19 Ir1 N2 169.7(2)
N1 Ir1 N2 76.20(18)
N7' Ir1 C28' 84.0(8)
N5 Ir1 C28' 81.2(7)
C28 Ir1 C28' 17.8(4)
C19 Ir1 C28' 87.7(5)
N1 Ir1 C28' 173.4(6)
N2 Ir1 C28' 98.6(5)
N7' Ir1 N7 12.3(5)
N5 Ir1 N7 175.7(2)
C28 Ir1 N7 78.4(5)
C19 Ir1 N7 96.6(3)
N1 Ir1 N7 88.2(3)
N2 Ir1 N7 90.8(2)
C28' Ir1 N7 96.1(7)
C1 N1 C5 117.3(5)
C1 N1 Ir1 124.5(4)
C5 N1 Ir1 116.8(4)
C10 N2 C6 117.2(5)
C10 N2 Ir1 125.4(4)
C6 N2 Ir1 117.1(4)
N1 C1 C2 123.4(5)
N1 C1 H1A 118.3
C2 C1 H1A 118.3
C1 C2 C3 120.3(5)
C1 C2 H2A 119.9
C3 C2 H2A 119.9
N3 C3 C4 123.0(5)
N3 C3 C2 121.2(5)
C4 C3 C2 115.7(5)
C5 C4 C3 120.8(5)
C5 C4 H4A 119.6
C3 C4 H4A 119.6
N1 C5 C4 122.4(5)
N1 C5 C6 113.9(5)
C4 C5 C6 123.7(5)
N2 C6 C7 122.2(5)
N2 C6 C5 114.5(5)
C7 C6 C5 123.3(5)
C6 C7 C8 120.3(5)
C6 C7 H7A 119.8
C8 C7 H7A 119.8
N4 C8 C9 122.0(5)
N4 C8 C7 121.9(5)
C9 C8 C7 116.1(5)
C10 C9 C8 120.5(6)
C10 C9 H9A 119.7
C8 C9 H9A 119.7
N2 C10 C9 123.7(6)
N2 C10 H10A 118.2
C9 C10 H10A 118.2
C3 N3 C12 120.8(5)
C3 N3 C11 120.1(5)
C12 N3 C11 118.7(5)
N3 C11 H11A 109.5
N3 C11 H11B 109.5
H11A C11 H11B 109.5
N3 C11 H11C 109.5
H11A C11 H11C 109.5
H11B C11 H11C 109.5
N3 C12 H12A 109.5
N3 C12 H12B 109.5
H12A C12 H12B 109.5
N3 C12 H12C 109.5
H12A C12 H12C 109.5
H12B C12 H12C 109.5
C8 N4 C13 121.7(5)
C8 N4 C14 120.0(5)
C13 N4 C14 117.9(5)
N4 C13 H13A 109.5
N4 C13 H13B 109.5
H13A C13 H13B 109.5
N4 C13 H13C 109.5
H13A C13 H13C 109.5
H13B C13 H13C 109.5
N4 C14 H14A 109.5
N4 C14 H14B 109.5
H14A C14 H14B 109.5
N4 C14 H14C 109.5
H14A C14 H14C 109.5
H14B C14 H14C 109.5
C15 N5 N6 105.4(5)
C15 N5 Ir1 137.3(5)
N6 N5 Ir1 115.9(4)
C17 N6 N5 110.7(6)
C17 N6 C18 135.1(6)
N5 N6 C18 114.2(5)
N5 C15 C16 110.3(6)
N5 C15 H15A 124.9
C16 C15 H15A 124.9
C17 C16 C15 106.4(6)
C17 C16 H16A 126.8
C15 C16 H16A 126.8
N6 C17 C16 107.2(6)
N6 C17 H17A 126.4
C16 C17 H17A 126.4
C23 C18 C19 121.6(6)
C23 C18 N6 123.0(5)
C19 C18 N6 115.4(5)
C18 C19 C20 117.1(5)
C18 C19 Ir1 113.9(4)
C20 C19 Ir1 128.7(4)
C21 C20 C19 119.5(5)
C21 C20 H20A 120.3
C19 C20 H20A 120.3
F1 C21 C20 118.5(5)
F1 C21 C22 116.9(5)
C20 C21 C22 124.6(6)
C21 C22 C23 115.7(5)
C21 C22 H22A 122.2
C23 C22 H22A 122.2
F2 C23 C18 120.1(6)
F2 C23 C22 118.3(5)
C18 C23 C22 121.6(5)
C24 N7 N8 109.4(10)
C24 N7 Ir1 136.9(7)
N8 N7 Ir1 113.6(8)
C26 N8 N7 108.4(12)
C26 N8 C27 135.9(12)
N7 N8 C27 115.7(10)
N7 C24 C25 108.9(12)
N7 C24 H24A 125.5
C25 C24 H24A 125.5
C26 C25 C24 103.3(12)
C26 C25 H25A 128.3
C24 C25 H25A 128.3
N8 C26 C25 110.0(14)
N8 C26 H26A 125.0
C25 C26 H26A 125.0
C32 C27 N8 123.3(12)
C32 C27 C28 120.1(15)
N8 C27 C28 116.6(11)
C29 C28 C27 117.6(12)
C29 C28 Ir1 126.9(10)
C27 C28 Ir1 115.6(9)
C30 C29 C28 118.1(13)
C30 C29 H29A 121.0
C28 C29 H29A 121.0
C31 C30 C29 125.8(16)
C31 C30 F3 116.4(16)
C29 C30 F3 117.8(15)
C30 C31 C32 115.8(14)
C30 C31 H31A 122.1
C32 C31 H31A 122.1
C31 C32 F4 118.7(10)
C31 C32 C27 122.7(13)
F4 C32 C27 118.6(12)
C24' N7' N8' 101.3(16)
C24' N7' Ir1 139.8(14)
N8' N7' Ir1 118.8(15)
C26' N8' C27' 136(2)
C26' N8' N7' 111(2)
C27' N8' N7' 113.1(15)
N7' C24' C25' 115(2)
N7' C24' H24B 122.3
C25' C24' H24B 122.3
C26' C25' C24' 103(3)
C26' C25' H25B 128.7
C24' C25' H25B 128.7
N8' C26' C25' 110(2)
N8' C26' H26B 124.9
C25' C26' H26B 124.9
C32' C27' N8' 125(2)
C32' C27' C28' 118(2)
N8' C27' C28' 117.8(19)
C29' C28' C27' 119.5(19)
C29' C28' Ir1 134.3(16)
C27' C28' Ir1 106.2(16)
C30' C29' C28' 121(2)
C30' C29' H29B 119.6
C28' C29' H29B 119.6
C29' C30' F3' 121(2)
C29' C30' C31' 123(2)
F3' C30' C31' 117(2)
C30' C31' C32' 118(3)
C30' C31' H31B 121.2
C32' C31' H31B 121.2
F4' C32' C31' 119(3)
F4' C32' C27' 119(2)
C31' C32' C27' 122(2)
F12 P1 F13 91.4(5)
F12 P1 F14 89.9(4)
F13 P1 F14 178.5(5)
F12 P1 F15 179.0(5)
F13 P1 F15 89.6(6)
F14 P1 F15 89.0(4)
F12 P1 F11 89.7(4)
F13 P1 F11 89.9(4)
F14 P1 F11 89.6(3)
F15 P1 F11 90.3(4)
F12 P1 F10 90.9(4)
F13 P1 F10 90.5(3)
F14 P1 F10 90.1(3)
F15 P1 F10 89.2(3)
F11 P1 F10 179.4(4)
Cl1 C100 Cl2 117.8(12)
Cl1 C100 H10B 107.9
Cl2 C100 H10B 107.9
Cl1 C100 H10C 107.9
Cl2 C100 H10C 107.9
H10B C100 H10C 107.2
Cl3 C200 Cl4 108.6(13)
Cl3 C200 H20B 110.0
Cl4 C200 H20B 110.0
Cl3 C200 H20C 110.0
Cl4 C200 H20C 110.0
H20B C200 H20C 108.3

loop_
_geom_bond_atom_site_label_1
_geom_bond_atom_site_label_2
_geom_bond_distance
Ir1 N7' 1.785(15)
Ir1 N5 1.995(6)
Ir1 C28 2.009(11)
Ir1 C19 2.020(6)
Ir1 N1 2.109(4)
Ir1 N2 2.115(5)
Ir1 C28' 2.12(2)
Ir1 N7 2.139(9)
N1 C1 1.355(7)
N1 C5 1.361(7)
N2 C10 1.345(8)
N2 C6 1.350(7)
C1 C2 1.360(8)
C1 H1A 0.9500
C2 C3 1.419(8)
C2 H2A 0.9500
C3 N3 1.343(7)
C3 C4 1.406(8)
C4 C5 1.372(8)
C4 H4A 0.9500
C5 C6 1.480(8)
C6 C7 1.373(8)
C7 C8 1.411(8)
C7 H7A 0.9500
C8 N4 1.349(7)
C8 C9 1.387(9)
C9 C10 1.353(9)
C9 H9A 0.9500
C10 H10A 0.9500
N3 C12 1.452(8)
N3 C11 1.455(8)
C11 H11A 0.9800
C11 H11B 0.9800
C11 H11C 0.9800
C12 H12A 0.9800
C12 H12B 0.9800
C12 H12C 0.9800
N4 C13 1.448(8)
N4 C14 1.455(8)
C13 H13A 0.9800
C13 H13B 0.9800
C13 H13C 0.9800
C14 H14A 0.9800
C14 H14B 0.9800
C14 H14C 0.9800
N5 C15 1.336(9)
N5 N6 1.376(7)
N6 C17 1.346(9)
N6 C18 1.414(8)
C15 C16 1.389(11)
C15 H15A 0.9500
C16 C17 1.367(11)
C16 H16A 0.9500
C17 H17A 0.9500
C18 C23 1.379(8)
C18 C19 1.393(8)
C19 C20 1.393(9)
C20 C21 1.366(9)
C20 H20A 0.9500
C21 F1 1.359(7)
C21 C22 1.372(9)
C22 C23 1.383(9)
C22 H22A 0.9500
C23 F2 1.346(7)
N7 C24 1.293(15)
N7 N8 1.356(12)
N8 C26 1.307(19)
N8 C27 1.402(16)
C24 C25 1.418(15)
C24 H24A 0.9500
C25 C26 1.38(2)
C25 H25A 0.9500
C26 H26A 0.9500
C27 C32 1.377(17)
C27 C28 1.407(19)
C28 C29 1.384(15)
C29 C30 1.38(2)
C29 H29A 0.9500
C30 C31 1.34(2)
C30 F3 1.379(17)
C31 C32 1.36(2)
C31 H31A 0.9500
C32 F4 1.373(14)
N7' C24' 1.37(2)
N7' N8' 1.44(2)
N8' C26' 1.35(3)
N8' C27' 1.40(3)
C24' C25' 1.41(4)
C24' H24B 0.9500
C25' C26' 1.40(3)
C25' H25B 0.9500
C26' H26B 0.9500
C27' C32' 1.38(4)
C27' C28' 1.42(3)
C28' C29' 1.37(3)
C29' C30' 1.33(3)
C29' H29B 0.9500
C30' F3' 1.36(3)
C30' C31' 1.38(4)
C31' C32' 1.38(4)
C31' H31B 0.9500
C32' F4' 1.35(3)
P1 F12 1.564(6)
P1 F13 1.567(6)
P1 F14 1.575(5)
P1 F15 1.584(7)
P1 F11 1.593(5)
P1 F10 1.606(5)
C100 Cl1 1.619(16)
C100 Cl2 1.766(16)
C100 H10B 0.9900
C100 H10C 0.9900
C200 Cl3 1.724(16)
C200 Cl4 1.756(18)
C200 H20B 0.9900
C200 H20C 0.9900
